data_7216338
loop_
_publ_author_name
'Hu, Chunhua'
'Li, Qi'
'Englert, Ulli'

_publ_section_title
;
 Structural trends in one and two dimensional coordination polymers of
 cadmium(ii) with halide bridges and pyridine-type ligands
;
_journal_issue 94
_journal_name_full CrystEngComm
_journal_page_first 519
_journal_paper_doi 10.1039/b314522k
_journal_volume 5
_journal_year 2003
_chemical_formula_sum 'C10 H8 Cd I2 N2'
_chemical_formula_weight 522.38
_chemical_name_systematic
; net-[bis(\m-iodo)-(\m-4,4'-bipyridyl)-cadmium(ii)]
(Compound 15, 240K data)
;
_space_group_IT_number 65
_symmetry_cell_setting orthorhombic
_symmetry_space_group_name_Hall '-C 2 2'
_symmetry_space_group_name_H-M 'C m m m'
_atom_sites_solution_hydrogens geom
_atom_sites_solution_primary direct
_atom_sites_solution_secondary difmap
_cell_angle_alpha 90.00
_cell_angle_beta 90.00
_cell_angle_gamma 90.00
_cell_formula_units_Z 2
_cell_length_a 11.830(2)
_cell_length_b 13.150(2)
_cell_length_c 4.1667(8)
_cell_measurement_reflns_used 2218
_cell_measurement_temperature 240(2)
_cell_measurement_theta_max 26.01
_cell_measurement_theta_min 2.32
_cell_volume 648.19(19)
_computing_cell_refinement 'SMART (Bruker, 2001)'
_computing_data_collection 'SMART (Bruker, 2001)'
_computing_data_reduction 'SAINT+ (Bruker, 1999)'
_computing_molecular_graphics 'PLATON (Spek, 2003)'
_computing_publication_material 'SHELXTL (Sheldrick, 1998)'
_computing_structure_refinement 'SHELXTL (Sheldrick, 1998)'
_computing_structure_solution 'SHELXTL (Sheldrick, 1998)'
_diffrn_ambient_temperature 240(2)
_diffrn_measured_fraction_theta_full 0.997
_diffrn_measured_fraction_theta_max 0.997
_diffrn_measurement_device_type 'Bruker SMART APEX CCD diffractometer'
_diffrn_measurement_method 'omega scans'
_diffrn_radiation_monochromator graphite
_diffrn_radiation_source 'fine-focus sealed tube'
_diffrn_radiation_type MoK\a
_diffrn_radiation_wavelength 0.71073
_diffrn_reflns_av_R_equivalents 0.0434
_diffrn_reflns_av_sigmaI/netI 0.0303
_diffrn_reflns_limit_h_max 14
_diffrn_reflns_limit_h_min -14
_diffrn_reflns_limit_k_max 16
_diffrn_reflns_limit_k_min -16
_diffrn_reflns_limit_l_max 3
_diffrn_reflns_limit_l_min -5
_diffrn_reflns_number 2218
_diffrn_reflns_theta_full 26.01
_diffrn_reflns_theta_max 26.01
_diffrn_reflns_theta_min 2.32
_diffrn_standards_decay_% 0
_exptl_absorpt_coefficient_mu 6.418
_exptl_absorpt_correction_T_max 1.000000
_exptl_absorpt_correction_T_min 0.765472
_exptl_absorpt_correction_type empirical
_exptl_absorpt_process_details 'SADABS (1996)'
_exptl_crystal_colour colourless
_exptl_crystal_density_diffrn 2.677
_exptl_crystal_density_method 'not measured'
_exptl_crystal_description needle
_exptl_crystal_F_000 472
_exptl_crystal_size_max 0.38
_exptl_crystal_size_mid 0.04
_exptl_crystal_size_min 0.02
_refine_diff_density_max 1.199
_refine_diff_density_min -0.503
_refine_diff_density_rms 0.195
_refine_ls_extinction_method none
_refine_ls_goodness_of_fit_ref 1.059
_refine_ls_hydrogen_treatment constr
_refine_ls_matrix_type full
_refine_ls_number_parameters 28
_refine_ls_number_reflns 396
_refine_ls_number_restraints 0
_refine_ls_restrained_S_all 1.059
_refine_ls_R_factor_all 0.0374
_refine_ls_R_factor_gt 0.0290
_refine_ls_shift/su_max 0.000
_refine_ls_shift/su_mean 0.000
_refine_ls_structure_factor_coef Fsqd
_refine_ls_weighting_details 'calc w=1/[\s^2^(Fo^2^)+(0.0385P)^2^+0.0000P] where P=(Fo^2^+2Fc^2^)/3'
_refine_ls_weighting_scheme calc
_refine_ls_wR_factor_gt 0.0643
_refine_ls_wR_factor_ref 0.0687
_reflns_number_gt 337
_reflns_number_total 396
_reflns_threshold_expression >2sigma(I)
_cod_data_source_file b314522k.txt
_cod_data_source_block hc245
_cod_depositor_comments
;
The following automatic conversions were performed:

'_symmetry_cell_setting' value 'Orthorhombic' changed to
'orthorhombic' according to
/usr/data/users/saulius/automatic-downloads/retrospective/RSC/lib/dictionaries/cif_core.dic
dictionary named 'cif_core.dic' version 2.4.2 from 2011-04-26.

Automatic conversion script
Id: cif_fix_values 2281 2013-09-26 08:29:07Z andrius 
;
_cod_original_cell_volume 648.2(2)
_cod_original_sg_symbol_H-M Cmmm
_cod_database_code 7216338

loop_
_symmetry_equiv_pos_as_xyz
'x, y, z'
'-x, -y, z'
'-x, y, -z'
'x, -y, -z'
'x+1/2, y+1/2, z'
'-x+1/2, -y+1/2, z'
'-x+1/2, y+1/2, -z'
'x+1/2, -y+1/2, -z'
'-x, -y, -z'
'x, y, -z'
'x, -y, z'
'-x, y, z'
'-x+1/2, -y+1/2, -z'
'x+1/2, y+1/2, -z'
'x+1/2, -y+1/2, z'
'-x+1/2, y+1/2, z'

loop_
_atom_site_label
_atom_site_type_symbol
_atom_site_fract_x
_atom_site_fract_y
_atom_site_fract_z
_atom_site_U_iso_or_equiv
_atom_site_adp_type
_atom_site_occupancy
_atom_site_symmetry_multiplicity
_atom_site_calc_flag
_atom_site_refinement_flags
Cd Cd 0.0000 0.0000 0.0000 0.0256(3) Uani 1 8 d S
I I 0.0000 0.16177(4) 0.5000 0.0311(3) Uani 1 4 d S
N N 0.2002(7) 0.0000 0.0000 0.0286(19) Uani 1 4 d S
C1 C 0.2588(6) 0.0847(5) 0.0000 0.053(3) Uani 1 2 d S
H1 H 0.2174 0.1492 0.0000 0.068 Uiso 1 2 calc SR
C2 C 0.3757(6) 0.0881(6) 0.0000 0.053(3) Uani 1 2 d S
H2 H 0.4150 0.1537 0.0000 0.069 Uiso 1 2 calc SR
C3 C 0.4360(7) 0.0000 0.0000 0.025(2) Uani 1 4 d S

loop_
_atom_site_aniso_label
_atom_site_aniso_U_11
_atom_site_aniso_U_22
_atom_site_aniso_U_33
_atom_site_aniso_U_23
_atom_site_aniso_U_13
_atom_site_aniso_U_12
Cd 0.0141(5) 0.0316(5) 0.0312(6) 0.000 0.000 0.000
I 0.0366(4) 0.0272(4) 0.0294(4) 0.000 0.000 0.000
N 0.014(4) 0.029(4) 0.043(5) 0.000 0.000 0.000
C1 0.021(4) 0.028(4) 0.109(8) 0.000 0.000 -0.001(3)
C2 0.017(4) 0.029(4) 0.112(8) 0.000 0.000 -0.005(3)
C3 0.011(5) 0.038(5) 0.025(5) 0.000 0.000 0.000

loop_
_atom_type_symbol
_atom_type_description
_atom_type_scat_dispersion_real
_atom_type_scat_dispersion_imag
_atom_type_scat_source
C C 0.0033 0.0016 'International Tables Vol C Tables 4.2.6.8 and 6.1.1.4'
H H 0.0000 0.0000 'International Tables Vol C Tables 4.2.6.8 and 6.1.1.4'
N N 0.0061 0.0033 'International Tables Vol C Tables 4.2.6.8 and 6.1.1.4'
I I -0.4742 1.8119 'International Tables Vol C Tables 4.2.6.8 and 6.1.1.4'
Cd Cd -0.8075 1.2024 'International Tables Vol C Tables 4.2.6.8 and 6.1.1.4'

loop_
_geom_angle_atom_site_label_1
_geom_angle_atom_site_label_2
_geom_angle_atom_site_label_3
_geom_angle
_geom_angle_site_symmetry_1
_geom_angle_site_symmetry_3
N Cd N 180.0 9 .
N Cd I 90.0 9 9
N Cd I 90.0 . 9
N Cd I 90.0 9 .
N Cd I 90.0 . .
I Cd I 180.000(16) 9 .
N Cd I 90.0 9 9_556
N Cd I 90.0 . 9_556
I Cd I 88.80(2) 9 9_556
I Cd I 91.20(2) . 9_556
N Cd I 90.0 9 1_554
N Cd I 90.0 . 1_554
I Cd I 91.20(2) 9 1_554
I Cd I 88.80(2) . 1_554
I Cd I 180.000(16) 9_556 1_554
Cd I Cd 88.80(2) . 1_556
C1 N C1 116.2(9) . 11
C1 N Cd 121.9(5) . .
C1 N Cd 121.9(5) 11 .
N C1 C2 123.8(7) . .
N C1 H1 118.1 . .
C2 C1 H1 118.1 . .
C3 C2 C1 119.7(7) . .
C3 C2 H2 120.1 . .
C1 C2 H2 120.1 . .
C2 C3 C2 116.8(9) 11 .
C2 C3 C3 121.6(5) 11 9_655
C2 C3 C3 121.6(5) . 9_655

loop_
_geom_bond_atom_site_label_1
_geom_bond_atom_site_label_2
_geom_bond_distance
_geom_bond_site_symmetry_2
Cd N 2.368(8) 9
Cd N 2.368(8) .
Cd I 2.9775(6) 9
Cd I 2.9775(6) .
Cd I 2.9775(6) 9_556
Cd I 2.9775(6) 1_554
I Cd 2.9775(6) 1_556
N C1 1.312(8) .
N C1 1.312(8) 11
C1 C2 1.384(10) .
C1 H1 0.9800 .
C2 C3 1.360(9) .
C2 H2 0.9800 .
C3 C2 1.360(9) 11
C3 C3 1.515(17) 9_655
